data_2005333
loop_
_publ_author_name
'Chen, J.-T.'
'Guo, G.-C.'
'Huang, J.-S.'
'Zhang, Q.-E.'

_publ_section_title
;
 La~3~(Si~2~O~7~)Cl~3~
;
_journal_issue 9
_journal_name_full 'Acta Crystallographica Section C'
_journal_page_first 2123
_journal_page_last 2125
_journal_paper_doi 10.1107/S010827019501506X
_journal_volume 52
_journal_year 1996
_chemical_formula_moiety 'La3 Si2 O7 Cl3'
_chemical_formula_sum 'Cl3 La3 O7 Si2'
_chemical_formula_weight 691.26
_chemical_name_systematic
;
Trilanthanum Trichloride Pyrosilicate
;
_space_group_IT_number 4
_symmetry_cell_setting monoclinic
_symmetry_space_group_name_Hall 'P 2yb'
_symmetry_space_group_name_H-M 'P 1 21 1'
_atom_type_scat_source 'Cromer & Waber (1974)'
_audit_creation_method from_GCIF_by_our_laboratory
_cell_angle_alpha 90
_cell_angle_beta 108.87(6)
_cell_angle_gamma 90
_cell_formula_units_Z 2
_cell_length_a 5.364(8)
_cell_length_b 12.148(9)
_cell_length_c 7.922(4)
_cell_measurement_reflns_used 25
_cell_measurement_temperature 293
_cell_measurement_theta_max 11
_cell_measurement_theta_min 10
_cell_volume 488.5(9)
_computing_cell_refinement 'CAD-4 Operations Manual'
_computing_data_collection 'CAD-4 Operations Manual (Enraf-Nonius, 1977)'
_computing_data_reduction 'MolEN (Fair, 1990)'
_computing_molecular_graphics 'ORTEPII (Johnson, 1976)'
_computing_publication_material 'GCIF, local program'
_computing_structure_refinement MolEN
_computing_structure_solution 'MITHRIL (Gilmore, 1983)'
_diffrn_measurement_device 'Enraf-Nonius CAD-4'
_diffrn_measurement_method \w/2\q
_diffrn_radiation_type MoK\a
_diffrn_radiation_wavelength 0.71073
_diffrn_reflns_av_R_equivalents 0.086
_diffrn_reflns_limit_h_max 8
_diffrn_reflns_limit_h_min 0
_diffrn_reflns_limit_k_max 19
_diffrn_reflns_limit_k_min 0
_diffrn_reflns_limit_l_max 12
_diffrn_reflns_limit_l_min -12
_diffrn_reflns_number 2424
_diffrn_reflns_theta_max 35.0
_diffrn_standards_decay_% 0.6
_diffrn_standards_interval_time 120
_diffrn_standards_number 3
_exptl_absorpt_coefficient_mu 14.03
_exptl_absorpt_correction_T_max 0.27
_exptl_absorpt_correction_T_min 0.11
_exptl_absorpt_correction_type 'sphere and \y scan (North, Phillips & Mathews, 1968)'
_exptl_crystal_colour colorless
_exptl_crystal_density_diffrn 4.70
_exptl_crystal_density_meas ?
_exptl_crystal_description plate
_exptl_crystal_size_max 0.40
_exptl_crystal_size_mid 0.08
_exptl_crystal_size_min 0.04
_refine_diff_density_max 4.54
_refine_diff_density_min -3.69
_refine_ls_extinction_method none
_refine_ls_goodness_of_fit_obs 1.50
_refine_ls_number_parameters 100
_refine_ls_number_reflns 2084
_refine_ls_R_factor_obs .0605
_refine_ls_shift/esd_max 0.0052
_refine_ls_structure_factor_coef F
_refine_ls_weighting_details 'w = 1/[\s^2^(F) + (0.030F)^2^ + 1.0]-F'
_refine_ls_weighting_scheme calc
_refine_ls_wR_factor_obs .0918
_reflns_number_observed 2084
_reflns_number_total 2242
_reflns_observed_criterion refl_observed_if_I_>3.0_sigma(I)
_cod_data_source_file br1087.cif
_cod_data_source_block BR1087
_cod_depositor_comments
;
The following automatic conversions were performed:

'_geom_bond_publ_flag' value 'Yes' changed to 'yes' according to
/home/saulius/struct/CIF-dictionaries/cif_core.dic dictionary named
'cif_core.dic' version 2.4.1 from 2010-06-29 (36
times).

'_geom_angle_publ_flag' value 'No' changed to 'no' according
to /home/saulius/struct/CIF-dictionaries/cif_core.dic dictionary
named 'cif_core.dic' version 2.4.1 from 2010-06-29 (30 times).

Automatic conversion script
Id: cif_fix_values 1715 2011-07-08 13:25:40Z adriana 

The following automatic conversions were performed:

'_exptl_crystal_density_meas' value 'none' was changed to '?' - the
value is perceived as not measured.

Automatic conversion script
Id: cif_fix_values 3008 2015-01-20 13:52:24Z robertas 

The following automatic conversions were performed:

'_refine_ls_weighting_scheme' value 'w = 1/[\s^2^(F) + (0.030F)^2^ +
1.0]-F' was changed to 'calc'. New tag '_refine_ls_weighting_details'
was created. The value of the new tag was set to 'w = 1/[\s^2^(F) +
(0.030F)^2^ + 1.0]-F'.

Automatic conversion script
Id: cif_fix_values 3143 2015-03-26 13:38:13Z robertas 
;
_cod_original_sg_symbol_H-M 'P 21'
_cod_database_code 2005333

loop_
_symmetry_equiv_pos_as_xyz
x,y,z
-x,1/2+y,-z

loop_
_atom_site_aniso_label
_atom_site_aniso_U_11
_atom_site_aniso_U_22
_atom_site_aniso_U_33
_atom_site_aniso_U_12
_atom_site_aniso_U_13
_atom_site_aniso_U_23
La(1) .0063(3) .0057(4) .0059(3) -.0008(3) .0018(3) .0001(3)
La(2) .0060(3) .0082(4) .0068(3) -.0006(3) .0015(3) -.0008(3)
La(3) .0048(3) .0055(4) .0049(3) .0001(3) .0014(2) .0004(3)
Cl(1) .0080(10) .014(2) .013(2) .000(2) .0010(10) -.003(2)
Cl(2) .011(2) .012(2) .011(2) .001(2) .0040(10) .000(2)
Cl(3) .010(2) .011(2) .009(2) -.0020(10) .0030(10) -.0010(10)
Si(1) .004(2) .006(2) .007(2) .000(2) .0020(10) -.001(2)
Si(2) .004(2) .004(2) .010(2) .000(2) .0020(10) -.001(2)

loop_
_atom_site_label
_atom_site_occupancy
_atom_site_fract_x
_atom_site_fract_y
_atom_site_fract_z
_atom_site_U_iso_or_equiv
_atom_site_thermal_displace_type
La(1) 1.00 0.4336(2) 0.25 0.2997(1) 0.0060(2) Uani
La(2) 1.00 0.9801(2) 0.4943(1) 0.5795(1) 0.0071(2) Uani
La(3) 1.00 0.7144(2) 0.4704(1) 1.0289(1) 0.0051(2) Uani
Cl(1) 1.00 0.989(1) 0.2460(5) 0.5067(8) 0.0121(9) Uani
Cl(2) 1.00 0.163(1) 0.3689(5) -0.0592(7) 0.011(1) Uani
Cl(3) 1.00 0.543(1) 0.3751(5) 0.6639(7) 0.010(1) Uani
Si(1) 1.00 0.392(1) 0.5447(5) 0.3161(8) 0.005(1) Uani
Si(2) 1.00 0.782(1) 0.1567(5) 0.0653(8) 0.006(1) Uani
O(1) 1.00 0.442(3) 0.105(2) 0.505(2) 0.013(3) Uiso
O(2) 1.00 0.641(3) 0.090(1) 0.187(2) 0.009(3) Uiso
O(3) 1.00 0.585(3) 0.445(1) 0.306(2) 0.008(3) Uiso
O(4) 1.00 0.089(3) 0.118(1) 0.127(2) 0.007(2) Uiso
O(5) 1.00 0.104(3) 0.503(2) 0.310(2) 0.011(3) Uiso
O(6) 1.00 0.378(3) 0.617(2) 0.138(2) 0.010(3) Uiso
O(7) 1.00 0.733(3) 0.284(2) 0.095(2) 0.011(3) Uiso

loop_
_geom_angle_atom_site_label_1
_geom_angle_atom_site_label_2
_geom_angle_atom_site_label_3
_geom_angle_site_symmetry_1
_geom_angle_site_symmetry_3
_geom_angle
_geom_angle_publ_flag
La(1) Cl(1) La(1) 1_555 1_655 119.6(2) no
La(1) Cl(1) La(2) 1_555 1_555 90.8(2) no
La(1) Cl(1) La(2) 1_555 2_746 90.6(2) no
La(1) Cl(1) La(2) 1_655 1_555 97.8(2) no
La(1) Cl(1) La(2) 1_655 2_746 79.0(2) no
La(2) Cl(1) La(2) 1_555 2_746 176.8(2) no
La(1) Cl(2) La(2) 1_555 1_454 171.0(2) no
La(1) Cl(2) La(3) 1_555 1_454 98.7(2) no
La(1) Cl(2) La(3) 1_555 1_554 81.20(10) no
La(2) Cl(2) La(3) 1_454 1_454 88.60(10) no
La(2) Cl(2) La(3) 1_454 1_554 90.4(2) no
La(3) Cl(2) La(3) 1_454 1_554 124.9(2) no
La(1) Cl(3) La(2) 1_555 1_455 98.20(10) no
La(1) Cl(3) La(2) 1_555 1_555 87.5(2) no
La(1) Cl(3) La(3) 1_555 1_555 171.4(2) no
La(2) Cl(3) La(2) 1_455 1_555 118.9(2) no
La(2) Cl(3) La(3) 1_455 1_555 90.1(2) no
La(2) Cl(3) La(3) 1_555 1_555 90.60(10) no
La(1) O(1) La(2) 1_555 2_646 113.2(6) no
La(1) O(1) Si(1) 1_555 2_646 146.0(10) no
La(2) O(1) Si(1) 2_646 2_646 100.5(9) no
La(1) O(2) La(2) 1_555 2_746 115.5(6) no
La(1) O(2) La(3) 1_555 2_646 110.5(6) no
La(1) O(2) Si(2) 1_555 1_555 99.4(8) no
La(2) O(2) La(3) 2_746 2_646 118.4(7) no
La(2) O(2) Si(2) 2_746 1_555 104.3(8) no
La(3) O(2) Si(2) 2_646 1_555 106.1(8) no
La(1) O(3) La(2) 1_555 1_555 114.5(6) no
La(1) O(3) La(3) 1_555 1_554 106.2(6) no
La(1) O(3) Si(1) 1_555 1_555 120.5(9) no
La(2) O(3) La(3) 1_555 1_554 108.6(6) no
La(2) O(3) Si(1) 1_555 1_555 98.5(7) no
La(3) O(3) Si(1) 1_554 1_555 108.0(8) no
La(1) O(4) La(2) 1_555 2_646 99.0(5) no
La(1) O(4) La(3) 1_555 2_646 111.4(6) no
La(1) O(4) Si(2) 1_555 1_455 118.3(9) no
La(2) O(4) La(3) 2_646 2_646 101.8(5) no
La(2) O(4) Si(2) 2_646 1_455 90.6(8) no
La(3) O(4) Si(2) 2_646 1_455 126.0(8) no
La(2) O(5) La(3) 1_455 1_454 112.5(7) no
La(2) O(5) Si(1) 1_455 1_555 121.0(8) no
La(3) O(5) Si(1) 1_454 1_555 126.0(10) no
La(3) O(6) Si(1) 1_554 1_555 94.1(8) no
La(3) O(6) Si(2) 1_554 2_655 93.8(9) no
Si(1) O(6) Si(2) 1_555 2_655 150.0(10) no
La(1) O(7) La(3) 1_555 1_554 107.4(7) no
La(1) O(7) Si(2) 1_555 1_555 95.4(9) no
La(3) O(7) Si(2) 1_554 1_555 156.0(10) no
O(1) Si(1) O(3) 2_656 . 102.2(9) yes
O(1) Si(1) O(5) 2_656 . 115.0(10) yes
O(1) Si(1) O(6) 2_656 . 112.0(10) yes
O(3) Si(1) O(5) . . 112.0(10) yes
O(3) Si(1) O(6) . . 102.0(10) yes
O(5) Si(1) O(6) . . 111.3(9) yes
O(2) Si(2) O(4) . 1_655 107.2(9) yes
O(2) Si(2) O(6) . 2_645 103.9(9) yes
O(2) Si(2) O(7) . . 106.0(10) yes
O(4) Si(2) O(6) 1_655 2_645 111.0(10) yes
O(4) Si(2) O(7) 1_655 . 115.7(9) yes
O(6) Si(2) O(7) 2_645 . 112.0(9) yes

loop_
_geom_bond_atom_site_label_1
_geom_bond_atom_site_label_2
_geom_bond_site_symmetry_2
_geom_bond_distance
_geom_bond_publ_flag
La(1) Cl(1) 1_455 3.304(7) yes
La(1) Cl(1) 1_555 2.898(6) yes
La(1) Cl(2) 1_555 3.100(6) yes
La(1) Cl(3) 1_555 3.144(6) yes
La(1) O(1) 1_555 2.38(2) yes
La(1) O(2) 1_555 2.55(2) yes
La(1) O(3) 1_555 2.49(2) yes
La(1) O(4) 1_555 2.500(10) yes
La(1) O(7) 1_555 2.66(2) yes
La(2) Cl(1) 1_555 3.075(7) yes
La(2) Cl(1) 2_756 3.148(7) yes
La(2) Cl(2) 1_656 3.108(6) yes
La(2) Cl(3) 1_555 3.009(7) yes
La(2) Cl(3) 1_655 3.218(7) yes
La(2) O(1) 2_656 2.53(2) yes
La(2) O(2) 2_756 2.540(10) yes
La(2) O(3) 1_555 2.570(10) yes
La(2) O(4) 2_656 2.89(2) yes
La(2) O(5) 1_655 2.44(2) yes
La(3) Cl(2) 1_556 3.070(7) yes
La(3) Cl(2) 1_656 2.980(7) yes
La(3) Cl(3) 1_555 2.970(6) yes
La(3) O(2) 2_656 2.560(10) yes
La(3) O(3) 1_556 2.53(2) yes
La(3) O(4) 2_656 2.58(2) yes
La(3) O(5) 1_656 2.540(10) yes
La(3) O(6) 1_556 2.86(2) yes
La(3) O(7) 1_556 2.31(2) yes
Si(1) O(1) 2_656 1.59(2) yes
Si(1) O(3) 1_555 1.61(2) yes
Si(1) O(5) 1_555 1.61(2) yes
Si(1) O(6) 1_555 1.64(2) yes
Si(2) O(2) 1_555 1.62(2) yes
Si(2) O(4) 1_655 1.63(2) yes
Si(2) O(6) 2_645 1.64(2) yes
Si(2) O(7) 1_555 1.60(2) yes
